data_4324126
loop_
_publ_author_name
'Lei Hou'
'Wen-Juan Shi'
'Yao-Yu Wang'
'Hai-Hua Wang'
'Lin Cui'
'Peng-Xiang Chen'
'Qi-Zhen Shi'

_publ_section_title
;
 Trinuclear-based Copper(I) Pyrazolate Polymers: Effect of Trimer
 \p-Acid...Halide/Pseudohalide Interactions on the Supramolecular
 Structure and Phosphorescence
;
_journal_name_full 'Inorganic Chemistry'
_journal_page_first 261
_journal_page_last 270
_journal_paper_doi 10.1021/ic101901w
_journal_volume 50
_journal_year 2011
_chemical_formula_sum 'C36 H42 Cl Cu4 N9'
_chemical_formula_weight 890.40
_chemical_name_systematic
; 
 ? 
;
_space_group_IT_number 11
_symmetry_cell_setting monoclinic
_symmetry_space_group_name_Hall '-P 2yb'
_symmetry_space_group_name_H-M 'P 1 21/m 1'
_atom_sites_solution_hydrogens geom
_atom_sites_solution_primary direct
_atom_sites_solution_secondary difmap
_audit_creation_method SHELXL-97
_cell_angle_alpha 90.00
_cell_angle_beta 100.719(4)
_cell_angle_gamma 90.00
_cell_formula_units_Z 2
_cell_length_a 7.571(2)
_cell_length_b 19.468(5)
_cell_length_c 12.930(4)
_cell_measurement_reflns_used 1040
_cell_measurement_temperature 295(2)
_cell_measurement_theta_max 23.78
_cell_measurement_theta_min 2.73
_cell_volume 1872.5(9)
_computing_structure_refinement 'SHELXL-97 (Sheldrick, 1997)'
_computing_structure_solution 'SHELXS-97 (Sheldrick, 1990)'
_diffrn_ambient_temperature 295(2)
_diffrn_measured_fraction_theta_full 0.999
_diffrn_measured_fraction_theta_max 0.999
_diffrn_radiation_monochromator graphite
_diffrn_radiation_source 'fine-focus sealed tube'
_diffrn_radiation_type MoK\a
_diffrn_radiation_wavelength 0.71073
_diffrn_reflns_av_R_equivalents 0.0628
_diffrn_reflns_av_sigmaI/netI 0.0830
_diffrn_reflns_limit_h_max 9
_diffrn_reflns_limit_h_min -9
_diffrn_reflns_limit_k_max 24
_diffrn_reflns_limit_k_min -22
_diffrn_reflns_limit_l_max 15
_diffrn_reflns_limit_l_min -7
_diffrn_reflns_number 10235
_diffrn_reflns_theta_full 25.99
_diffrn_reflns_theta_max 25.99
_diffrn_reflns_theta_min 1.91
_exptl_absorpt_coefficient_mu 2.351
_exptl_absorpt_correction_T_max 0.7989
_exptl_absorpt_correction_T_min 0.6769
_exptl_absorpt_correction_type multi-scan
_exptl_absorpt_process_details sadabs
_exptl_crystal_colour colorless
_exptl_crystal_density_diffrn 1.579
_exptl_crystal_density_method 'not measured'
_exptl_crystal_description sheet
_exptl_crystal_F_000 908
_exptl_crystal_size_max 0.18
_exptl_crystal_size_mid 0.12
_exptl_crystal_size_min 0.10
_refine_diff_density_max 0.741
_refine_diff_density_min -0.624
_refine_diff_density_rms 0.107
_refine_ls_extinction_method none
_refine_ls_goodness_of_fit_ref 1.027
_refine_ls_hydrogen_treatment constr
_refine_ls_matrix_type full
_refine_ls_number_parameters 262
_refine_ls_number_reflns 3793
_refine_ls_number_restraints 0
_refine_ls_restrained_S_all 1.027
_refine_ls_R_factor_all 0.1255
_refine_ls_R_factor_gt 0.0624
_refine_ls_shift/su_max 0.000
_refine_ls_shift/su_mean 0.000
_refine_ls_structure_factor_coef Fsqd
_refine_ls_weighting_details 'calc w=1/[\s^2^(Fo^2^)+(0.0885P)^2^+1.6442P] where P=(Fo^2^+2Fc^2^)/3'
_refine_ls_weighting_scheme calc
_refine_ls_wR_factor_gt 0.1587
_refine_ls_wR_factor_ref 0.1974
_reflns_number_gt 1977
_reflns_number_total 3793
_reflns_threshold_expression >2sigma(I)
_cod_data_source_file ic101901w_si_002_1.cif
_cod_data_source_block complex_1
_cod_original_cell_volume 1872.6(9)
_cod_database_code 4324126

loop_
_symmetry_equiv_pos_as_xyz
'x, y, z'
'-x, y+1/2, -z'
'-x, -y, -z'
'x, -y-1/2, z'

loop_
_atom_site_label
_atom_site_type_symbol
_atom_site_fract_x
_atom_site_fract_y
_atom_site_fract_z
_atom_site_U_iso_or_equiv
_atom_site_adp_type
_atom_site_occupancy
_atom_site_symmetry_multiplicity
_atom_site_calc_flag
_atom_site_refinement_flags
_atom_site_disorder_assembly
_atom_site_disorder_group
Cl2 Cl 1.3519(3) 0.2500 -0.1122(2) 0.0567(7) Uani 1 2 d S . .
Cu1 Cu 0.73758(13) 0.67031(4) 0.29291(9) 0.0691(4) Uani 1 1 d . . .
Cu2 Cu 1.02137(17) 0.7500 0.18591(11) 0.0554(4) Uani 1 2 d S . .
Cu3 Cu 1.30569(17) 0.2500 0.05996(12) 0.0591(4) Uani 1 2 d S . .
N1 N 0.9134(8) 0.6201(3) 0.2425(5) 0.0556(16) Uani 1 1 d . . .
N2 N 1.0341(7) 0.6538(3) 0.1931(5) 0.0507(15) Uani 1 1 d . . .
N3 N 1.2783(8) 0.3440(3) 0.1073(5) 0.0514(15) Uani 1 1 d . . .
N4 N 0.5790(9) 0.7157(3) 0.3639(6) 0.070(2) Uani 1 1 d . . .
N5 N -0.0069(19) 0.7500 0.6623(12) 0.097(4) Uani 1 2 d S . .
C1 C 0.682(3) 0.4791(11) 0.2253(15) 0.107(8) Uani 0.50 1 d P . .
H1A H 0.6217 0.4485 0.2654 0.161 Uiso 0.50 1 calc PR . .
H1B H 0.7131 0.4549 0.1666 0.161 Uiso 0.50 1 calc PR . .
H1C H 0.6040 0.5168 0.2002 0.161 Uiso 0.50 1 calc PR . .
C1' C 0.870(4) 0.4946(13) 0.378(3) 0.187(18) Uani 0.50 1 d P . .
H1'A H 0.7876 0.4627 0.4002 0.280 Uiso 0.50 1 calc PR . .
H1'B H 0.8639 0.5377 0.4138 0.280 Uiso 0.50 1 calc PR . .
H1'C H 0.9900 0.4767 0.3958 0.280 Uiso 0.50 1 calc PR . .
C2 C 0.8314(13) 0.5031(4) 0.2863(8) 0.072(3) Uani 1 1 d . . .
C3 C 0.9459(9) 0.5521(3) 0.2393(6) 0.0526(19) Uani 1 1 d . . .
C4 C 1.0880(8) 0.5408(3) 0.1862(5) 0.0411(16) Uani 1 1 d . . .
C5 C 1.1390(8) 0.6072(3) 0.1576(5) 0.0438(16) Uani 1 1 d . . .
C6 C 1.2851(9) 0.6295(3) 0.1028(6) 0.0514(19) Uani 1 1 d . . .
H6A H 1.3697 0.5919 0.1040 0.062 Uiso 1 1 calc R . .
H6B H 1.3488 0.6675 0.1415 0.062 Uiso 1 1 calc R . .
C7 C 1.2213(12) 0.6514(4) -0.0100(7) 0.075(2) Uani 1 1 d . . .
H7A H 1.3226 0.6650 -0.0401 0.112 Uiso 1 1 calc R . .
H7B H 1.1399 0.6894 -0.0120 0.112 Uiso 1 1 calc R . .
H7C H 1.1607 0.6138 -0.0495 0.112 Uiso 1 1 calc R . .
C8 C 1.1609(8) 0.4748(3) 0.1610(6) 0.0439(16) Uani 1 1 d . . .
C9 C 1.1791(9) 0.4196(3) 0.2305(6) 0.0553(19) Uani 1 1 d . . .
H9A H 1.1541 0.4254 0.2977 0.066 Uiso 1 1 calc R . .
C10 C 1.2339(11) 0.3564(3) 0.2002(7) 0.061(2) Uani 1 1 d . . .
H10A H 1.2401 0.3202 0.2477 0.073 Uiso 1 1 calc R . .
C11 C 1.2685(9) 0.3976(3) 0.0406(6) 0.0475(17) Uani 1 1 d . . .
H11A H 1.3017 0.3911 -0.0244 0.057 Uiso 1 1 calc R . .
C12 C 1.2110(9) 0.4619(3) 0.0652(6) 0.0487(18) Uani 1 1 d . . .
H12A H 1.2059 0.4972 0.0163 0.058 Uiso 1 1 calc R . .
C13 C 0.499(2) 0.5970(8) 0.5218(11) 0.194(6) Uani 1 1 d . . .
H13A H 0.4711 0.5499 0.5336 0.291 Uiso 1 1 calc R . .
H13B H 0.4655 0.6252 0.5759 0.291 Uiso 1 1 calc R . .
H13C H 0.6259 0.6015 0.5233 0.291 Uiso 1 1 calc R . .
C14 C 0.4002(17) 0.6190(4) 0.4192(10) 0.130(4) Uani 1 1 d . . .
H14A H 0.2711 0.6157 0.4142 0.156 Uiso 1 1 calc R . .
H14B H 0.4364 0.5942 0.3615 0.156 Uiso 1 1 calc R . .
C15 C 0.4658(14) 0.6928(4) 0.4260(9) 0.095(3) Uani 1 1 d . . .
C16 C 0.3956(14) 0.7500 0.4693(10) 0.062(3) Uani 1 2 d S . .
C17 C 0.2589(15) 0.7500 0.5375(9) 0.064(3) Uani 1 2 d S . .
C18 C 0.0837(16) 0.7272(10) 0.4991(12) 0.088(9) Uani 0.50 1 d P . .
H18A H 0.0497 0.7104 0.4284 0.106 Uiso 0.50 1 d PR . .
C19 C -0.040(2) 0.7291(9) 0.5652(14) 0.081(7) Uani 0.50 1 d P . .
H19A H -0.1606 0.7142 0.5379 0.098 Uiso 0.50 1 d PR . .
C20 C 0.156(3) 0.7273(10) 0.6969(16) 0.107(9) Uani 0.50 1 d P . .
H20A H 0.1792 0.7056 0.7647 0.128 Uiso 0.50 1 d PR . .
C21 C 0.296(2) 0.7290(9) 0.6409(14) 0.090(8) Uani 0.50 1 d P . .
H21A H 0.4163 0.7172 0.6743 0.108 Uiso 0.50 1 d PR . .

loop_
_atom_site_aniso_label
_atom_site_aniso_U_11
_atom_site_aniso_U_22
_atom_site_aniso_U_33
_atom_site_aniso_U_23
_atom_site_aniso_U_13
_atom_site_aniso_U_12
Cl2 0.0551(14) 0.0437(13) 0.075(2) 0.000 0.0226(14) 0.000
Cu1 0.0794(7) 0.0413(5) 0.1024(9) -0.0051(5) 0.0583(7) 0.0019(4)
Cu2 0.0712(8) 0.0257(6) 0.0773(10) 0.000 0.0345(7) 0.000
Cu3 0.0661(8) 0.0261(6) 0.0925(11) 0.000 0.0340(8) 0.000
N1 0.065(4) 0.035(3) 0.079(5) 0.002(3) 0.045(3) 0.001(3)
N2 0.056(3) 0.031(3) 0.070(4) 0.000(3) 0.028(3) 0.002(2)
N3 0.066(4) 0.026(3) 0.067(4) -0.002(3) 0.024(3) 0.004(2)
N4 0.087(4) 0.035(3) 0.108(6) 0.001(3) 0.067(4) 0.001(3)
N5 0.112(10) 0.099(9) 0.100(10) 0.000 0.075(9) 0.000
C1 0.106(14) 0.141(19) 0.081(14) -0.002(13) 0.037(12) -0.094(15)
C1' 0.25(4) 0.085(19) 0.28(5) -0.01(2) 0.20(4) -0.04(2)
C2 0.088(6) 0.048(5) 0.096(8) 0.020(5) 0.055(6) 0.000(4)
C3 0.061(4) 0.030(3) 0.072(5) 0.004(3) 0.025(4) 0.008(3)
C4 0.041(3) 0.030(3) 0.054(5) -0.003(3) 0.015(3) 0.000(3)
C5 0.046(4) 0.036(4) 0.050(5) -0.003(3) 0.011(3) -0.001(3)
C6 0.051(4) 0.027(3) 0.080(6) -0.001(4) 0.024(4) -0.001(3)
C7 0.081(6) 0.064(5) 0.085(7) 0.007(5) 0.034(5) -0.015(4)
C8 0.046(4) 0.031(3) 0.057(5) -0.002(3) 0.015(3) -0.002(3)
C9 0.075(5) 0.038(4) 0.058(5) 0.008(4) 0.027(4) 0.012(3)
C10 0.090(6) 0.030(4) 0.071(6) 0.011(4) 0.038(5) 0.011(3)
C11 0.058(4) 0.033(3) 0.060(5) 0.003(3) 0.030(4) 0.002(3)
C12 0.060(4) 0.029(3) 0.064(5) 0.003(3) 0.029(4) 0.004(3)
C13 0.240(14) 0.157(11) 0.189(13) -0.034(11) 0.052(12) 0.045(11)
C14 0.172(8) 0.086(6) 0.154(8) -0.003(6) 0.090(7) 0.023(6)
C15 0.136(7) 0.042(4) 0.136(7) -0.005(5) 0.102(6) -0.002(4)
C16 0.068(7) 0.042(6) 0.085(9) 0.000 0.037(6) 0.000
C17 0.089(9) 0.050(6) 0.070(9) 0.000 0.057(7) 0.000
C18 0.068(10) 0.13(3) 0.077(12) 0.008(11) 0.033(9) -0.013(10)
C19 0.075(10) 0.10(2) 0.086(13) -0.012(10) 0.045(10) -0.026(9)
C20 0.132(16) 0.12(2) 0.088(14) 0.052(13) 0.062(13) 0.037(14)
C21 0.095(11) 0.11(2) 0.077(12) 0.051(12) 0.043(10) 0.029(11)

loop_
_atom_type_symbol
_atom_type_description
_atom_type_scat_dispersion_real
_atom_type_scat_dispersion_imag
_atom_type_scat_source
C C 0.0033 0.0016 'International Tables Vol C Tables 4.2.6.8 and 6.1.1.4'
H H 0.0000 0.0000 'International Tables Vol C Tables 4.2.6.8 and 6.1.1.4'
N N 0.0061 0.0033 'International Tables Vol C Tables 4.2.6.8 and 6.1.1.4'
Cu Cu 0.3201 1.2651 'International Tables Vol C Tables 4.2.6.8 and 6.1.1.4'
Cl Cl 0.1484 0.1585 'International Tables Vol C Tables 4.2.6.8 and 6.1.1.4'

loop_
_geom_angle_atom_site_label_1
_geom_angle_atom_site_label_2
_geom_angle_atom_site_label_3
_geom_angle
_geom_angle_site_symmetry_1
_geom_angle_site_symmetry_3
_geom_angle_publ_flag
N1 Cu1 N4 171.1(3) . . ?
N2 Cu2 N2 172.6(4) 4_575 . ?
N3 Cu3 N3 139.1(4) . 4_565 ?
N3 Cu3 Cl2 110.18(19) . . ?
N3 Cu3 Cl2 110.18(19) 4_565 . ?
C3 N1 N2 108.2(5) . . ?
C3 N1 Cu1 132.2(5) . . ?
N2 N1 Cu1 119.5(4) . . ?
C5 N2 N1 108.9(5) . . ?
C5 N2 Cu2 133.3(5) . . ?
N1 N2 Cu2 117.8(4) . . ?
C10 N3 C11 116.5(6) . . ?
C10 N3 Cu3 120.8(5) . . ?
C11 N3 Cu3 121.5(5) . . ?
N4 N4 C15 109.2(4) 4_575 . ?
N4 N4 Cu1 118.31(17) 4_575 . ?
C15 N4 Cu1 132.3(5) . . ?
C19 N5 C19 36.5(16) . 4_575 ?
C19 N5 C20 115.9(14) . 4_575 ?
C19 N5 C20 103.0(14) 4_575 4_575 ?
C19 N5 C20 103.0(14) . . ?
C19 N5 C20 115.9(14) 4_575 . ?
C20 N5 C20 39.4(19) 4_575 . ?
C2 C1 H1A 109.5 . . ?
C2 C1 H1B 109.5 . . ?
H1A C1 H1B 109.5 . . ?
C2 C1 H1C 109.5 . . ?
H1A C1 H1C 109.5 . . ?
H1B C1 H1C 109.5 . . ?
C2 C1' H1'A 109.5 . . ?
C2 C1' H1'B 109.5 . . ?
H1'A C1' H1'B 109.5 . . ?
C2 C1' H1'C 109.5 . . ?
H1'A C1' H1'C 109.5 . . ?
H1'B C1' H1'C 109.5 . . ?
C1' C2 C1 124.7(18) . . ?
C1' C2 C3 116.4(17) . . ?
C1 C2 C3 118.3(11) . . ?
N1 C3 C4 109.4(6) . . ?
N1 C3 C2 119.5(6) . . ?
C4 C3 C2 131.1(6) . . ?
C3 C4 C5 104.9(5) . . ?
C3 C4 C8 127.3(6) . . ?
C5 C4 C8 127.8(6) . . ?
N2 C5 C4 108.7(6) . . ?
N2 C5 C6 120.4(5) . . ?
C4 C5 C6 130.8(6) . . ?
C5 C6 C7 114.2(6) . . ?
C5 C6 H6A 108.7 . . ?
C7 C6 H6A 108.7 . . ?
C5 C6 H6B 108.7 . . ?
C7 C6 H6B 108.7 . . ?
H6A C6 H6B 107.6 . . ?
C6 C7 H7A 109.5 . . ?
C6 C7 H7B 109.5 . . ?
H7A C7 H7B 109.5 . . ?
C6 C7 H7C 109.5 . . ?
H7A C7 H7C 109.5 . . ?
H7B C7 H7C 109.5 . . ?
C12 C8 C9 115.3(6) . . ?
C12 C8 C4 122.5(6) . . ?
C9 C8 C4 122.2(6) . . ?
C10 C9 C8 120.3(7) . . ?
C10 C9 H9A 119.8 . . ?
C8 C9 H9A 119.8 . . ?
N3 C10 C9 123.9(7) . . ?
N3 C10 H10A 118.0 . . ?
C9 C10 H10A 118.0 . . ?
N3 C11 C12 122.5(6) . . ?
N3 C11 H11A 118.8 . . ?
C12 C11 H11A 118.8 . . ?
C11 C12 C8 121.4(6) . . ?
C11 C12 H12A 119.3 . . ?
C8 C12 H12A 119.3 . . ?
C14 C13 H13A 109.5 . . ?
C14 C13 H13B 109.5 . . ?
H13A C13 H13B 109.5 . . ?
C14 C13 H13C 109.5 . . ?
H13A C13 H13C 109.5 . . ?
H13B C13 H13C 109.5 . . ?
C13 C14 C15 96.7(10) . . ?
C13 C14 H14A 112.4 . . ?
C15 C14 H14A 112.4 . . ?
C13 C14 H14B 112.4 . . ?
C15 C14 H14B 112.4 . . ?
H14A C14 H14B 110.0 . . ?
N4 C15 C16 107.8(7) . . ?
N4 C15 C14 120.9(8) . . ?
C16 C15 C14 129.3(8) . . ?
C15 C16 C15 105.9(10) 4_575 . ?
C15 C16 C17 126.9(5) 4_575 . ?
C15 C16 C17 126.9(5) . . ?
C21 C17 C21 34.6(16) 4_575 . ?
C21 C17 C18 116.6(13) 4_575 . ?
C21 C17 C18 105.0(12) . . ?
C21 C17 C18 105.0(12) 4_575 4_575 ?
C21 C17 C18 116.6(13) . 4_575 ?
C18 C17 C18 37.0(16) . 4_575 ?
C21 C17 C16 122.7(12) 4_575 . ?
C21 C17 C16 122.7(12) . . ?
C18 C17 C16 120.7(10) . . ?
C18 C17 C16 120.7(10) 4_575 . ?
C18 C18 C19 88.5(11) 4_575 . ?
C18 C18 C17 71.5(8) 4_575 . ?
C19 C18 C17 118.7(14) . . ?
C18 C18 C19 58.3(8) 4_575 4_575 ?
C19 C18 C19 30.1(13) . 4_575 ?
C17 C18 C19 104.4(13) . 4_575 ?
C18 C18 H18A 109.9 4_575 . ?
C19 C18 H18A 120.4 . . ?
C17 C18 H18A 121.0 . . ?
C19 C18 H18A 127.0 4_575 . ?
C19 C19 N5 71.7(8) 4_575 . ?
C19 C19 C18 91.5(11) 4_575 . ?
N5 C19 C18 125.1(16) . . ?
C19 C19 C18 58.3(8) 4_575 4_575 ?
N5 C19 C18 108.5(14) . 4_575 ?
C18 C19 C18 33.2(14) . 4_575 ?
C19 C19 H19A 107.5 4_575 . ?
N5 C19 H19A 116.7 . . ?
C18 C19 H19A 118.2 . . ?
C18 C19 H19A 124.5 4_575 . ?
C20 C20 N5 70.3(9) 4_575 . ?
C20 C20 C21 88.7(11) 4_575 . ?
N5 C20 C21 125.1(17) . . ?
C20 C20 C21 58.5(9) 4_575 4_575 ?
N5 C20 C21 108.7(15) . 4_575 ?
C21 C20 C21 30.2(14) . 4_575 ?
C20 C20 H20A 116.2 4_575 . ?
N5 C20 H20A 117.4 . . ?
C21 C20 H20A 117.4 . . ?
C21 C20 H20A 127.9 4_575 . ?
C21 C21 C17 72.7(8) 4_575 . ?
C21 C21 C20 91.3(11) 4_575 . ?
C17 C21 C20 118.4(17) . . ?
C21 C21 C20 58.5(9) 4_575 4_575 ?
C17 C21 C20 104.1(14) . 4_575 ?
C20 C21 C20 32.8(15) . 4_575 ?
C21 C21 H21A 103.7 4_575 . ?
C17 C21 H21A 120.9 . . ?
C20 C21 H21A 120.7 . . ?
C20 C21 H21A 124.4 4_575 . ?

loop_
_geom_bond_atom_site_label_1
_geom_bond_atom_site_label_2
_geom_bond_distance
_geom_bond_site_symmetry_2
_geom_bond_publ_flag
Cl2 Cu3 2.317(3) . ?
Cu1 N1 1.864(5) . ?
Cu1 N4 1.864(6) . ?
Cu2 N2 1.877(5) 4_575 ?
Cu2 N2 1.877(5) . ?
Cu3 N3 1.954(5) . ?
Cu3 N3 1.954(5) 4_565 ?
N1 C3 1.349(8) . ?
N1 N2 1.375(7) . ?
N2 C5 1.342(8) . ?
N3 C10 1.328(9) . ?
N3 C11 1.347(8) . ?
N4 N4 1.335(11) 4_575 ?
N4 C15 1.354(9) . ?
N5 C19 1.299(18) . ?
N5 C19 1.299(18) 4_575 ?
N5 C20 1.31(2) 4_575 ?
N5 C20 1.31(2) . ?
C1 C2 1.337(18) . ?
C1 H1A 0.9600 . ?
C1 H1B 0.9600 . ?
C1 H1C 0.9600 . ?
C1' C2 1.18(3) . ?
C1' H1'A 0.9600 . ?
C1' H1'B 0.9600 . ?
C1' H1'C 0.9600 . ?
C2 C3 1.493(10) . ?
C3 C4 1.398(9) . ?
C4 C5 1.417(8) . ?
C4 C8 1.459(8) . ?
C5 C6 1.485(9) . ?
C6 C7 1.511(11) . ?
C6 H6A 0.9700 . ?
C6 H6B 0.9700 . ?
C7 H7A 0.9600 . ?
C7 H7B 0.9600 . ?
C7 H7C 0.9600 . ?
C8 C12 1.384(9) . ?
C8 C9 1.391(9) . ?
C9 C10 1.379(9) . ?
C9 H9A 0.9300 . ?
C10 H10A 0.9300 . ?
C11 C12 1.380(8) . ?
C11 H11A 0.9300 . ?
C12 H12A 0.9300 . ?
C13 C14 1.461(7) . ?
C13 H13A 0.9600 . ?
C13 H13B 0.9600 . ?
C13 H13C 0.9600 . ?
C14 C15 1.518(7) . ?
C14 H14A 0.9700 . ?
C14 H14B 0.9700 . ?
C15 C16 1.394(10) . ?
C16 C15 1.394(10) 4_575 ?
C16 C17 1.480(14) . ?
C17 C21 1.377(19) 4_575 ?
C17 C21 1.377(19) . ?
C17 C18 1.399(9) . ?
C17 C18 1.399(9) 4_575 ?
C18 C18 0.89(4) 4_575 ?
C18 C19 1.381(9) . ?
C18 C19 1.622(15) 4_575 ?
C18 H18A 0.9599 . ?
C19 C19 0.81(3) 4_575 ?
C19 C18 1.622(15) 4_575 ?
C19 H19A 0.9600 . ?
C20 C20 0.88(4) 4_575 ?
C20 C21 1.39(2) . ?
C20 C21 1.63(2) 4_575 ?
C20 H20A 0.9600 . ?
C21 C21 0.82(4) 4_575 ?
C21 C20 1.63(2) 4_575 ?
C21 H21A 0.9601 . ?
